data_4123799
loop_
_publ_author_name
'Hong, Allen Y.'
'Vanderwal, Christopher D.'

_publ_section_title
;
 A Synthesis of Alsmaphorazine B Demonstrates the Chemical Feasibility of
 a New Biogenetic Hypothesis.
;
_journal_issue 23
_journal_name_full 'Journal of the American Chemical Society'
_journal_page_first 7306
_journal_page_last 7309
_journal_paper_doi 10.1021/jacs.5b04686
_journal_volume 137
_journal_year 2015
_chemical_formula_sum 'C20 H20 N2 O4'
_chemical_formula_weight 352.38
_space_group_crystal_system monoclinic
_space_group_IT_number 14
_space_group_name_Hall '-P 2ybc'
_space_group_name_H-M_alt 'P 1 21/c 1'
_symmetry_space_group_name_Hall '-P 2ybc'
_symmetry_space_group_name_H-M 'P 1 21/c 1'
_atom_sites_solution_hydrogens mixed
_atom_sites_solution_primary direct
_atom_sites_solution_secondary difmap
_audit_creation_method SHELXL-2014/7
_cell_angle_alpha 90
_cell_angle_beta 103.1258(8)
_cell_angle_gamma 90
_cell_formula_units_Z 4
_cell_length_a 6.0850(4)
_cell_length_b 23.7722(15)
_cell_length_c 11.9955(7)
_cell_measurement_reflns_used 6995
_cell_measurement_temperature 133(2)
_cell_measurement_theta_max 28.26
_cell_measurement_theta_min 2.44
_cell_volume 1689.86(18)
_computing_cell_refinement 'Bruker SAINT 8.34a, 2013'
_computing_data_collection 'Bruker APEX2 2014.11-0, 2014'
_computing_data_reduction 'Bruker SAINT 8.34a, 2013'
_computing_molecular_graphics 'Bruker SHELXTL'
_computing_publication_material 'Bruker SHELXTL'
_computing_structure_refinement 'SHELXL-2014/7 (Sheldrick, 2014)'
_computing_structure_solution 'Bruker SHELXTL 2014/4'
_diffrn_ambient_temperature 133(2)
_diffrn_measured_fraction_theta_full 0.999
_diffrn_measured_fraction_theta_max 0.998
_diffrn_measurement_device_type 'Bruker SMART APEX II CCD'
_diffrn_measurement_method '\f and \w scans'
_diffrn_radiation_type MoK\a
_diffrn_radiation_wavelength 0.71073
_diffrn_reflns_av_R_equivalents 0.0309
_diffrn_reflns_av_unetI/netI 0.0222
_diffrn_reflns_laue_measured_fraction_full 0.999
_diffrn_reflns_laue_measured_fraction_max 0.998
_diffrn_reflns_limit_h_max 7
_diffrn_reflns_limit_h_min -7
_diffrn_reflns_limit_k_max 29
_diffrn_reflns_limit_k_min -29
_diffrn_reflns_limit_l_max 14
_diffrn_reflns_limit_l_min -14
_diffrn_reflns_number 18425
_diffrn_reflns_point_group_measured_fraction_full 0.999
_diffrn_reflns_point_group_measured_fraction_max 0.998
_diffrn_reflns_theta_full 25.500
_diffrn_reflns_theta_max 26.372
_diffrn_reflns_theta_min 1.713
_diffrn_source 'fine-focus sealed tube'
_exptl_absorpt_coefficient_mu 0.097
_exptl_absorpt_correction_T_max 0.8621
_exptl_absorpt_correction_T_min 0.8278
_exptl_absorpt_correction_type multi-scan
_exptl_absorpt_process_details 'Bruker SADABS 2014/5'
_exptl_crystal_colour yellow
_exptl_crystal_density_diffrn 1.385
_exptl_crystal_density_meas ?
_exptl_crystal_density_method not_measured
_exptl_crystal_description irregular
_exptl_crystal_F_000 744
_exptl_crystal_size_max 0.233
_exptl_crystal_size_mid 0.182
_exptl_crystal_size_min 0.175
_refine_diff_density_max 1.347
_refine_diff_density_min -0.196
_refine_diff_density_rms 0.052
_refine_ls_extinction_method none
_refine_ls_goodness_of_fit_ref 1.029
_refine_ls_hydrogen_treatment mixed
_refine_ls_matrix_type full
_refine_ls_number_parameters 311
_refine_ls_number_reflns 3455
_refine_ls_number_restraints 0
_refine_ls_restrained_S_all 1.029
_refine_ls_R_factor_all 0.0572
_refine_ls_R_factor_gt 0.0476
_refine_ls_shift/su_max 0.000
_refine_ls_shift/su_mean 0.000
_refine_ls_structure_factor_coef Fsqd
_refine_ls_weighting_details 'w=1/[\s^2^(Fo^2^)+(0.0635P)^2^+1.3419P] where P=(Fo^2^+2Fc^2^)/3'
_refine_ls_weighting_scheme calc
_refine_ls_wR_factor_gt 0.1210
_refine_ls_wR_factor_ref 0.1278
_reflns_Friedel_coverage 0.000
_reflns_number_gt 2912
_reflns_number_total 3455
_reflns_threshold_expression 'I > 2\s(I)'
_cod_data_source_file ja5b04686_si_002.cif
_cod_data_source_block cdv37
_cod_depositor_comments
;
The following automatic conversions were performed:

'_exptl_crystal_density_meas' value 'not_measured' was changed to '?'
- the value is perceived as not measured.

Automatic conversion script
Id: cif_fix_values 3271 2015-04-21 07:52:19Z andrius 

 Adding full bibliography for 4123799--4123800.cif.
;
_cod_database_code 4123799
_shelx_shelxl_version_number 2014/7
_shelx_space_group_comment
; 
The symmetry employed for this shelxl refinement is uniquely defined 
by the following loop, which should always be used as a source of 
symmetry information in preference to the above space-group names. 
They are only intended as comments. 
;
_shelx_estimated_absorpt_t_min 0.978
_shelx_estimated_absorpt_t_max 0.983

loop_
_space_group_symop_operation_xyz
'x, y, z'
'-x, y+1/2, -z+1/2'
'-x, -y, -z'
'x, -y-1/2, z-1/2'

loop_
_atom_site_label
_atom_site_type_symbol
_atom_site_fract_x
_atom_site_fract_y
_atom_site_fract_z
_atom_site_U_iso_or_equiv
_atom_site_adp_type
_atom_site_occupancy
_atom_site_site_symmetry_order
_atom_site_calc_flag
_atom_site_refinement_flags_posn
_atom_site_refinement_flags_adp
O1 O 0.3808(2) 0.64478(5) 0.52373(10) 0.0196(3) Uani 1 1 d . .
O2 O 0.7111(3) 0.52774(6) 0.61768(13) 0.0342(4) Uani 1 1 d . .
O3 O 0.9742(2) 0.59788(5) 0.86529(12) 0.0287(3) Uani 1 1 d . .
O4 O 1.1971(2) 0.67436(5) 0.90485(11) 0.0207(3) Uani 1 1 d . .
N1 N 1.0406(2) 0.77228(6) 0.77700(12) 0.0169(3) Uani 1 1 d . .
N4 N 0.4408(2) 0.70145(6) 0.49691(12) 0.0188(3) Uani 1 1 d . .
C2 C 0.8839(3) 0.73283(7) 0.72908(14) 0.0152(3) Uani 1 1 d . .
C3 C 0.4775(3) 0.73689(7) 0.60589(14) 0.0180(4) Uani 1 1 d . .
H3A H 0.3664 0.7685 0.5955 0.022 Uiso 1 1 calc R U
C5 C 0.6665(3) 0.69368(8) 0.46854(15) 0.0211(4) Uani 1 1 d . .
C6 C 0.7943(3) 0.74652(8) 0.51384(15) 0.0217(4) Uani 1 1 d . .
C7 C 0.7216(3) 0.76036(7) 0.62770(14) 0.0162(4) Uani 1 1 d . .
C8 C 0.7654(3) 0.82176(8) 0.65497(15) 0.0195(4) Uani 1 1 d . .
C9 C 0.6525(4) 0.86930(8) 0.60709(18) 0.0304(5) Uani 1 1 d . .
C10 C 0.7395(4) 0.92187(9) 0.6460(2) 0.0368(5) Uani 1 1 d . .
C11 C 0.9403(4) 0.92597(8) 0.72852(18) 0.0306(5) Uani 1 1 d . .
C12 C 1.0580(3) 0.87817(8) 0.77606(16) 0.0222(4) Uani 1 1 d . .
C13 C 0.9645(3) 0.82637(7) 0.73905(15) 0.0179(4) Uani 1 1 d . .
C14 C 0.4481(3) 0.69940(8) 0.70355(15) 0.0187(4) Uani 1 1 d . .
C15 C 0.6262(3) 0.65256(7) 0.71566(15) 0.0171(4) Uani 1 1 d . .
C16 C 0.8559(3) 0.67915(7) 0.76142(14) 0.0164(4) Uani 1 1 d . .
C18 C 0.3246(4) 0.54105(9) 0.6219(2) 0.0334(5) Uani 1 1 d . .
C19 C 0.5540(3) 0.55984(8) 0.61087(16) 0.0234(4) Uani 1 1 d . .
C20 C 0.5885(3) 0.62259(7) 0.59545(15) 0.0186(4) Uani 1 1 d . .
C21 C 0.7596(3) 0.63733(8) 0.52458(16) 0.0213(4) Uani 1 1 d . .
C22 C 1.0254(3) 0.65228(7) 0.85006(14) 0.0174(4) Uani 1 1 d . .
C23 C 1.1398(4) 0.56771(10) 0.9487(2) 0.0381(6) Uani 1 1 d . .
H1 H 1.147(4) 0.7666(9) 0.8373(19) 0.026(6) Uiso 1 1 d . .
H5A H 0.645(3) 0.6923(9) 0.3862(19) 0.021(5) Uiso 1 1 d . .
H6A H 0.741(4) 0.7784(10) 0.457(2) 0.036(6) Uiso 1 1 d . .
H6B H 0.959(4) 0.7421(9) 0.5252(18) 0.024(5) Uiso 1 1 d . .
H9A H 0.515(4) 0.8655(9) 0.550(2) 0.030(6) Uiso 1 1 d . .
H10A H 0.662(4) 0.9559(11) 0.615(2) 0.046(7) Uiso 1 1 d . .
H11A H 0.999(4) 0.9620(10) 0.756(2) 0.035(6) Uiso 1 1 d . .
H12A H 1.190(4) 0.8800(9) 0.8333(19) 0.026(6) Uiso 1 1 d . .
H14A H 0.288(4) 0.6846(9) 0.6878(17) 0.021(5) Uiso 1 1 d . .
H14B H 0.469(3) 0.7217(8) 0.7750(17) 0.014(5) Uiso 1 1 d . .
H15A H 0.600(3) 0.6249(9) 0.7730(18) 0.019(5) Uiso 1 1 d . .
H18A H 0.327(4) 0.5011(12) 0.646(2) 0.048(7) Uiso 1 1 d . .
H18B H 0.220(5) 0.5441(12) 0.548(2) 0.051(8) Uiso 1 1 d . .
H18C H 0.274(4) 0.5671(11) 0.677(2) 0.035(6) Uiso 1 1 d . .
H21A H 0.759(4) 0.6084(9) 0.4643(19) 0.024(5) Uiso 1 1 d . .
H21B H 0.910(4) 0.6420(8) 0.5696(18) 0.020(5) Uiso 1 1 d . .
H23A H 1.085(5) 0.5292(13) 0.940(2) 0.058(8) Uiso 1 1 d . .
H23B H 1.150(4) 0.5838(10) 1.021(2) 0.031(6) Uiso 1 1 d . .
H23C H 1.292(4) 0.5700(11) 0.926(2) 0.040(7) Uiso 1 1 d . .

loop_
_atom_site_aniso_label
_atom_site_aniso_U_11
_atom_site_aniso_U_22
_atom_site_aniso_U_33
_atom_site_aniso_U_23
_atom_site_aniso_U_13
_atom_site_aniso_U_12
O1 0.0190(6) 0.0179(6) 0.0188(6) 0.0017(5) -0.0022(5) -0.0016(5)
O2 0.0338(8) 0.0233(7) 0.0410(9) 0.0003(6) -0.0013(6) 0.0073(6)
O3 0.0271(7) 0.0193(7) 0.0320(8) 0.0069(6) -0.0093(6) -0.0028(5)
O4 0.0176(6) 0.0207(6) 0.0204(6) 0.0026(5) -0.0029(5) -0.0006(5)
N1 0.0150(7) 0.0189(8) 0.0147(7) 0.0007(6) -0.0011(6) -0.0001(6)
N4 0.0195(8) 0.0173(7) 0.0169(7) -0.0004(6) -0.0013(6) -0.0025(6)
C2 0.0125(8) 0.0208(9) 0.0123(8) -0.0014(6) 0.0030(6) 0.0017(6)
C3 0.0150(8) 0.0194(9) 0.0172(8) -0.0011(7) -0.0011(6) 0.0007(6)
C5 0.0225(9) 0.0270(10) 0.0131(8) -0.0009(7) 0.0027(7) -0.0010(7)
C6 0.0228(10) 0.0270(10) 0.0147(8) 0.0011(7) 0.0032(7) -0.0038(7)
C7 0.0156(8) 0.0180(8) 0.0133(8) 0.0013(7) -0.0001(6) 0.0003(6)
C8 0.0177(8) 0.0203(9) 0.0182(9) 0.0002(7) -0.0008(7) -0.0022(7)
C9 0.0269(10) 0.0229(10) 0.0329(11) 0.0029(8) -0.0109(9) -0.0002(8)
C10 0.0370(12) 0.0206(10) 0.0427(13) 0.0021(9) -0.0123(10) 0.0022(9)
C11 0.0345(11) 0.0183(10) 0.0330(11) -0.0017(8) -0.0051(9) -0.0038(8)
C12 0.0213(9) 0.0231(9) 0.0191(9) -0.0005(7) -0.0019(7) -0.0030(7)
C13 0.0177(8) 0.0206(9) 0.0145(8) 0.0013(7) 0.0019(6) 0.0011(7)
C14 0.0153(8) 0.0221(9) 0.0186(9) -0.0025(7) 0.0035(7) -0.0006(7)
C15 0.0158(8) 0.0194(9) 0.0153(8) 0.0013(7) 0.0018(6) -0.0005(7)
C16 0.0159(8) 0.0198(9) 0.0124(8) -0.0001(6) 0.0011(6) 0.0008(6)
C18 0.0348(12) 0.0232(11) 0.0416(13) 0.0018(9) 0.0076(10) -0.0058(9)
C19 0.0273(10) 0.0213(9) 0.0186(9) -0.0027(7) -0.0012(7) -0.0004(8)
C20 0.0167(8) 0.0196(9) 0.0172(8) -0.0007(7) -0.0012(7) 0.0011(7)
C21 0.0216(9) 0.0245(10) 0.0177(9) -0.0040(7) 0.0040(7) 0.0017(7)
C22 0.0186(8) 0.0185(9) 0.0149(8) 0.0009(7) 0.0030(7) 0.0006(7)
C23 0.0365(13) 0.0241(11) 0.0431(14) 0.0131(10) -0.0135(10) -0.0025(9)

loop_
_atom_type_symbol
_atom_type_description
_atom_type_scat_dispersion_real
_atom_type_scat_dispersion_imag
_atom_type_scat_source
C C 0.0033 0.0016 'International Tables Vol C Tables 4.2.6.8 and 6.1.1.4'
H H 0.0000 0.0000 'International Tables Vol C Tables 4.2.6.8 and 6.1.1.4'
N N 0.0061 0.0033 'International Tables Vol C Tables 4.2.6.8 and 6.1.1.4'
O O 0.0106 0.0060 'International Tables Vol C Tables 4.2.6.8 and 6.1.1.4'

loop_
_geom_angle_atom_site_label_1
_geom_angle_atom_site_label_2
_geom_angle_atom_site_label_3
_geom_angle
N4 O1 C20 103.83(12)
C22 O3 C23 115.09(15)
C2 N1 C13 110.12(14)
O1 N4 C5 103.02(13)
O1 N4 C3 108.50(12)
C5 N4 C3 107.38(13)
C16 C2 N1 130.26(16)
C16 C2 C7 122.01(15)
N1 C2 C7 107.67(14)
C14 C3 N4 108.50(14)
C14 C3 C7 110.95(14)
N4 C3 C7 106.88(13)
N4 C5 C6 103.82(14)
N4 C5 C21 105.78(14)
C6 C5 C21 117.08(15)
C5 C6 C7 105.34(14)
C8 C7 C2 101.05(13)
C8 C7 C3 120.00(14)
C2 C7 C3 113.62(14)
C8 C7 C6 108.82(14)
C2 C7 C6 110.19(14)
C3 C7 C6 103.11(13)
C9 C8 C13 120.40(17)
C9 C8 C7 131.10(16)
C13 C8 C7 108.37(15)
C8 C9 C10 118.66(18)
C11 C10 C9 120.42(19)
C10 C11 C12 121.38(19)
C13 C12 C11 117.23(17)
C12 C13 C8 121.85(16)
C12 C13 N1 128.84(16)
C8 C13 N1 109.29(15)
C3 C14 C15 107.15(14)
C16 C15 C14 107.69(14)
C16 C15 C20 116.67(14)
C14 C15 C20 106.73(14)
C2 C16 C22 120.63(16)
C2 C16 C15 116.97(15)
C22 C16 C15 121.64(15)
O2 C19 C18 122.86(19)
O2 C19 C20 119.77(18)
C18 C19 C20 117.32(17)
O1 C20 C19 107.53(14)
O1 C20 C21 101.41(14)
C19 C20 C21 115.00(15)
O1 C20 C15 107.61(13)
C19 C20 C15 109.06(14)
C21 C20 C15 115.43(15)
C20 C21 C5 102.24(14)
O4 C22 O3 122.30(16)
O4 C22 C16 125.80(16)
O3 C22 C16 111.89(15)

loop_
_geom_bond_atom_site_label_1
_geom_bond_atom_site_label_2
_geom_bond_distance
O1 N4 1.4509(19)
O1 C20 1.457(2)
O2 C19 1.211(2)
O3 C22 1.352(2)
O3 C23 1.440(2)
O4 C22 1.220(2)
N1 C2 1.368(2)
N1 C13 1.407(2)
N4 C5 1.499(2)
N4 C3 1.528(2)
C2 C16 1.356(2)
C2 C7 1.529(2)
C3 C14 1.514(2)
C3 C7 1.553(2)
C5 C6 1.512(3)
C5 C21 1.547(3)
C6 C7 1.563(2)
C7 C8 1.506(2)
C8 C9 1.378(3)
C8 C13 1.394(2)
C9 C10 1.395(3)
C10 C11 1.390(3)
C11 C12 1.394(3)
C12 C13 1.387(3)
C14 C15 1.537(2)
C15 C16 1.519(2)
C15 C20 1.578(2)
C16 C22 1.451(2)
C18 C19 1.500(3)
C19 C20 1.523(3)
C20 C21 1.527(3)
